data_2219049
loop_
_publ_author_name
'Seyed Sadjadi, Mirabdullah'
'Ebadi, Amin'
'Zare, Karim'
'Amani, Vahid'
'Khavasi, Hamid Reza'

_publ_section_title
\m-2,3,5,6-Tetra-2-pyridylpyrazine-\k^3^<i>N</i>^1^,<i>N</i>^2^,<i>N</i>^6^:\k^3^<i>N</i>^3^,<i>N</i>^4^,<i>N</i>^5^-bis[(methanol-\k<i>O</i>)(nitrato-\k^2^<i>O</i>,<i>O</i>')(nitrato-\k<i>O</i>)cadmium(II)]
_journal_coeditor_code HK2497
_journal_issue 8
_journal_name_full 'Acta Crystallographica Section E'
_journal_page_first m1050
_journal_page_last m1051
_journal_paper_doi 10.1107/S1600536808022320
_journal_volume 64
_journal_year 2008
_chemical_formula_iupac '[Cd2 (N O3)4 (C24 H16 N6) (C H4 O)2]'
_chemical_formula_moiety 'C26 H24 Cd2 N10 O14'
_chemical_formula_sum 'C26 H24 Cd2 N10 O14'
_chemical_formula_weight 925.37
_chemical_name_systematic
;
\m-2,3,5,6-Tetra-2-pyridylpyrazine-
\k^3^N^1^,<i>N</i>^2^,<i>N</i>^6^:\k^3^<i>N</i>^3^,<i>N</i>^4^,<i>N</i>^5^-
bis[(methanol-\kO)(nitrato-\k^2^<i>O</i>,<i>O</i>')(nitrato-\kO)cadmium(II)]
;
_space_group_IT_number 14
_symmetry_cell_setting monoclinic
_symmetry_space_group_name_Hall '-P 2ybc'
_symmetry_space_group_name_H-M 'P 1 21/c 1'
_atom_sites_solution_hydrogens geom
_atom_sites_solution_primary direct
_atom_sites_solution_secondary difmap
_audit_creation_method SHELXL-97
_cell_angle_alpha 90.00
_cell_angle_beta 93.847(10)
_cell_angle_gamma 90.00
_cell_formula_units_Z 2
_cell_length_a 9.0777(12)
_cell_length_b 10.8949(9)
_cell_length_c 16.690(2)
_cell_measurement_reflns_used 1543
_cell_measurement_temperature 298(2)
_cell_measurement_theta_max 29.24
_cell_measurement_theta_min 2.92
_cell_volume 1646.9(3)
_computing_cell_refinement 'X-AREA (Stoe & Cie, 2005)'
_computing_data_collection 'X-AREA (Stoe & Cie, 2005)'
_computing_data_reduction 'X-RED (Stoe & Cie, 2005)'
_computing_molecular_graphics 'ORTEP-3 for Windows (Farrugia, 1997)'
_computing_publication_material 'WinGX (Farrugia, 1999)'
_computing_structure_refinement 'SHELXL97 (Sheldrick, 2008)'
_computing_structure_solution 'SHELXS97 (Sheldrick, 2008)'
_diffrn_ambient_temperature 298(2)
_diffrn_detector_area_resol_mean '0.15 mm'
_diffrn_measured_fraction_theta_full 0.980
_diffrn_measured_fraction_theta_max 0.980
_diffrn_measurement_device_type 'Stoe IPDSII'
_diffrn_measurement_method 'rotation method'
_diffrn_radiation_monochromator graphite
_diffrn_radiation_source 'fine-focus sealed tube'
_diffrn_radiation_type MoK\a
_diffrn_radiation_wavelength 0.71073
_diffrn_reflns_av_R_equivalents 0.0750
_diffrn_reflns_av_sigmaI/netI 0.0292
_diffrn_reflns_limit_h_max 8
_diffrn_reflns_limit_h_min -12
_diffrn_reflns_limit_k_max 10
_diffrn_reflns_limit_k_min -14
_diffrn_reflns_limit_l_max 19
_diffrn_reflns_limit_l_min -22
_diffrn_reflns_number 4664
_diffrn_reflns_theta_full 29.84
_diffrn_reflns_theta_max 29.84
_diffrn_reflns_theta_min 2.92
_diffrn_standards_number 0
_exptl_absorpt_coefficient_mu 1.375
_exptl_absorpt_correction_T_max 0.710
_exptl_absorpt_correction_T_min 0.510
_exptl_absorpt_correction_type numerical
_exptl_absorpt_process_details 'Shape of crystal determined optically (X-SHAPE; Stoe & Cie, 2005)'
_exptl_crystal_colour colorless
_exptl_crystal_density_diffrn 1.866
_exptl_crystal_density_method 'not measured'
_exptl_crystal_description prism
_exptl_crystal_F_000 916
_exptl_crystal_size_max 0.50
_exptl_crystal_size_mid 0.40
_exptl_crystal_size_min 0.25
_refine_diff_density_max 0.998
_refine_diff_density_min -0.948
_refine_ls_extinction_method none
_refine_ls_goodness_of_fit_ref 1.073
_refine_ls_hydrogen_treatment mixed
_refine_ls_matrix_type full
_refine_ls_number_parameters 239
_refine_ls_number_reflns 4642
_refine_ls_number_restraints 0
_refine_ls_restrained_S_all 1.073
_refine_ls_R_factor_all 0.0643
_refine_ls_R_factor_gt 0.0618
_refine_ls_shift/su_max 0.015
_refine_ls_shift/su_mean 0.001
_refine_ls_structure_factor_coef Fsqd
_refine_ls_weighting_details 'calc w=1/[\s^2^(Fo^2^)+(0.1202P)^2^+2.8103P] where P=(Fo^2^+2Fc^2^)/3'
_refine_ls_weighting_scheme calc
_refine_ls_wR_factor_gt 0.1675
_refine_ls_wR_factor_ref 0.1712
_reflns_number_gt 4223
_reflns_number_total 4642
_reflns_threshold_expression I>2\s(I)
_cod_data_source_file hk2497.cif
_cod_data_source_block I
_cod_original_sg_symbol_H-M 'P 21/c'
_cod_database_code 2219049
_cod_database_fobs_code 2219049

loop_
_symmetry_equiv_pos_as_xyz
'x, y, z'
'-x, y+1/2, -z+1/2'
'-x, -y, -z'
'x, -y-1/2, z-1/2'

loop_
_atom_site_type_symbol
_atom_site_label
_atom_site_fract_x
_atom_site_fract_y
_atom_site_fract_z
_atom_site_U_iso_or_equiv
_atom_site_adp_type
_atom_site_calc_flag
_atom_site_refinement_flags
_atom_site_occupancy
Cd Cd1 0.38914(3) 0.18792(3) 0.167582(18) 0.02737(16) Uani d . 1
O O1 0.5852(4) 0.0852(3) 0.2353(3) 0.0397(8) Uani d . 1
H H1B 0.580(6) 0.001(5) 0.233(3) 0.020(11) Uiso d . 1
O O2 0.2968(5) 0.1892(3) 0.3010(3) 0.0391(9) Uani d . 1
O O3 0.4556(4) 0.3323(3) 0.2788(2) 0.0359(8) Uani d . 1
O O4 0.3358(5) 0.3363(5) 0.3875(3) 0.0502(10) Uani d . 1
O O5 0.2209(6) 0.3467(5) 0.1596(3) 0.0541(10) Uani d . 1
O O6 0.1241(9) 0.2195(8) 0.0768(8) 0.118(4) Uani d . 1
O O7 -0.0039(8) 0.3728(10) 0.1114(5) 0.115(3) Uani d . 1
N N1 0.2489(4) 0.0003(4) 0.1585(3) 0.0343(8) Uani d . 1
N N2 0.4388(4) 0.0798(3) 0.0499(2) 0.0270(7) Uani d . 1
N N3 0.5671(4) 0.2952(3) 0.0946(3) 0.0295(7) Uani d . 1
N N4 0.3612(4) 0.2867(4) 0.3234(2) 0.0288(7) Uani d . 1
N N5 0.1090(6) 0.3123(4) 0.1154(4) 0.0449(12) Uani d . 1
C C1 0.1339(6) -0.0214(5) 0.2045(4) 0.0440(12) Uani d . 1
H H1 0.1363 0.0123 0.2558 0.053 Uiso calc R 1
C C2 0.0136(6) -0.0917(6) 0.1781(4) 0.0482(14) Uani d . 1
H H2 -0.0620 -0.1068 0.2117 0.058 Uiso calc R 1
C C3 0.0071(5) -0.1392(6) 0.1013(4) 0.0465(13) Uani d . 1
H H3 -0.0750 -0.1838 0.0816 0.056 Uiso calc R 1
C C4 0.1251(5) -0.1196(5) 0.0536(3) 0.0365(10) Uani d . 1
H H4 0.1232 -0.1502 0.0016 0.044 Uiso calc R 1
C C5 0.2455(4) -0.0533(4) 0.0855(3) 0.0314(8) Uani d . 1
C C6 0.3792(4) -0.0321(4) 0.0401(3) 0.0264(8) Uani d . 1
C C7 0.5546(4) 0.1162(4) 0.0106(3) 0.0258(7) Uani d . 1
C C8 0.5956(4) 0.2482(4) 0.0224(3) 0.0279(8) Uani d . 1
C C9 0.6505(5) 0.3192(4) -0.0380(3) 0.0319(10) Uani d . 1
H H9 0.6588 0.2868 -0.0890 0.038 Uiso calc R 1
C C10 0.6926(5) 0.4390(4) -0.0209(3) 0.0361(10) Uani d . 1
H H10 0.7325 0.4875 -0.0599 0.043 Uiso calc R 1
C C11 0.6746(5) 0.4859(4) 0.0553(3) 0.0358(10) Uani d . 1
H H11 0.7062 0.5648 0.0689 0.043 Uiso calc R 1
C C12 0.6086(5) 0.4124(4) 0.1104(3) 0.0324(9) Uani d . 1
H H12 0.5920 0.4451 0.1605 0.039 Uiso calc R 1
C C13 0.7367(7) 0.1300(6) 0.2397(5) 0.0525(14) Uani d . 1
H H13A 0.7409 0.2093 0.2650 0.063 Uiso calc R 1
H H13B 0.7702 0.1366 0.1865 0.063 Uiso calc R 1
H H13C 0.7990 0.0738 0.2706 0.063 Uiso calc R 1

loop_
_atom_site_aniso_label
_atom_site_aniso_U_11
_atom_site_aniso_U_22
_atom_site_aniso_U_33
_atom_site_aniso_U_12
_atom_site_aniso_U_13
_atom_site_aniso_U_23
Cd1 0.0283(2) 0.0260(2) 0.0286(2) 0.00137(9) 0.00796(15) -0.00333(9)
O1 0.0364(16) 0.0306(16) 0.052(2) 0.0038(13) 0.0046(16) 0.0021(15)
O2 0.045(2) 0.0310(17) 0.043(2) -0.0054(12) 0.0127(18) 0.0033(13)
O3 0.0322(15) 0.0335(14) 0.043(2) -0.0044(12) 0.0110(16) -0.0079(14)
O4 0.0327(17) 0.082(3) 0.037(2) -0.0043(18) 0.0072(16) -0.023(2)
O5 0.056(2) 0.056(2) 0.050(2) 0.018(2) -0.002(2) -0.004(2)
O6 0.090(5) 0.076(4) 0.179(11) 0.014(4) -0.058(6) -0.043(6)
O7 0.063(4) 0.176(8) 0.107(6) 0.073(5) 0.014(4) 0.038(6)
N1 0.0264(16) 0.042(2) 0.0352(19) -0.0026(14) 0.0116(16) -0.0054(16)
N2 0.0235(14) 0.0275(15) 0.0303(17) 0.0017(12) 0.0046(14) -0.0009(13)
N3 0.0296(17) 0.0284(15) 0.0311(18) 0.0012(13) 0.0064(15) -0.0029(14)
N4 0.0234(15) 0.0354(16) 0.0279(17) -0.0004(13) 0.0047(14) -0.0077(15)
N5 0.051(2) 0.091(3) 0.082(3) 0.0054(16) 0.002(2) 0.015(2)
C1 0.032(2) 0.053(3) 0.050(3) -0.005(2) 0.018(2) -0.011(2)
C2 0.031(2) 0.055(3) 0.060(3) -0.009(2) 0.021(2) -0.015(3)
C3 0.028(2) 0.052(3) 0.061(3) -0.009(2) 0.012(2) -0.013(3)
C4 0.0243(17) 0.039(2) 0.047(3) 0.0025(16) 0.0053(18) -0.012(2)
C5 0.0228(16) 0.036(2) 0.036(2) 0.0003(15) 0.0055(16) -0.0057(18)
C6 0.0229(16) 0.0293(18) 0.0275(18) 0.0006(13) 0.0050(15) -0.0047(15)
C7 0.0219(15) 0.0279(17) 0.0282(18) 0.0002(14) 0.0050(15) -0.0029(15)
C8 0.0230(16) 0.0288(18) 0.033(2) 0.0007(14) 0.0063(15) -0.0021(16)
C9 0.0276(19) 0.032(2) 0.037(2) -0.0010(14) 0.0117(19) -0.0024(16)
C10 0.034(2) 0.032(2) 0.044(2) -0.0045(17) 0.012(2) -0.0003(19)
C11 0.033(2) 0.0295(19) 0.046(3) -0.0027(16) 0.009(2) -0.0044(19)
C12 0.0320(18) 0.0294(19) 0.036(2) 0.0036(15) 0.0055(18) -0.0053(17)
C13 0.044(3) 0.051(3) 0.063(4) 0.003(2) 0.008(3) 0.005(3)

loop_
_atom_type_symbol
_atom_type_description
_atom_type_scat_dispersion_real
_atom_type_scat_dispersion_imag
_atom_type_scat_source
C C 0.0033 0.0016 'International Tables Vol C Tables 4.2.6.8 and 6.1.1.4'
H H 0.0000 0.0000 'International Tables Vol C Tables 4.2.6.8 and 6.1.1.4'
N N 0.0061 0.0033 'International Tables Vol C Tables 4.2.6.8 and 6.1.1.4'
O O 0.0106 0.0060 'International Tables Vol C Tables 4.2.6.8 and 6.1.1.4'
Cd Cd -0.8075 1.2024 'International Tables Vol C Tables 4.2.6.8 and 6.1.1.4'

loop_
_geom_angle_atom_site_label_1
_geom_angle_atom_site_label_2
_geom_angle_atom_site_label_3
_geom_angle_site_symmetry_1
_geom_angle_site_symmetry_3
_geom_angle
_geom_angle_publ_flag
O5 Cd1 O1 . . 150.47(16) yes
O5 Cd1 N2 . . 119.29(16) yes
O1 Cd1 N2 . . 88.94(13) yes
O5 Cd1 N3 . . 94.10(16) yes
O1 Cd1 N3 . . 87.79(13) yes
N2 Cd1 N3 . . 69.31(13) yes
O5 Cd1 N1 . . 106.73(17) yes
O1 Cd1 N1 . . 90.37(14) yes
N2 Cd1 N1 . . 69.73(12) yes
N3 Cd1 N1 . . 139.02(13) yes
O5 Cd1 O2 . . 77.34(15) yes
O1 Cd1 O2 . . 81.82(14) yes
N2 Cd1 O2 . . 149.55(11) yes
N3 Cd1 O2 . . 138.56(14) yes
N1 Cd1 O2 . . 81.32(12) yes
O5 Cd1 O3 . . 72.18(16) yes
O1 Cd1 O3 . . 78.57(14) yes
N2 Cd1 O3 . . 152.93(12) yes
N3 Cd1 O3 . . 86.13(13) yes
N1 Cd1 O3 . . 133.44(13) yes
O2 Cd1 O3 . . 52.52(12) yes
C13 O1 Cd1 . . 123.5(3) ?
C13 O1 H1B . . 112(3) ?
Cd1 O1 H1B . . 115(4) ?
N4 O2 Cd1 . . 95.5(3) ?
N4 O3 Cd1 . . 92.9(2) ?
N5 O5 Cd1 . . 108.2(4) ?
C5 N1 C1 . . 117.6(4) ?
C5 N1 Cd1 . . 113.9(3) ?
C1 N1 Cd1 . . 122.4(3) ?
C7 N2 C6 . . 122.3(3) ?
C7 N2 Cd1 . . 117.5(3) ?
C6 N2 Cd1 . . 117.3(3) ?
C8 N3 C12 . . 117.7(4) ?
C8 N3 Cd1 . . 116.4(3) ?
C12 N3 Cd1 . . 123.4(3) ?
O4 N4 O2 . . 121.2(4) ?
O4 N4 O3 . . 120.5(4) ?
O2 N4 O3 . . 118.2(4) ?
O6 N5 O7 . . 123.2(9) ?
O6 N5 O5 . . 116.1(6) ?
O7 N5 O5 . . 120.6(8) ?
N1 C1 C2 . . 122.5(5) ?
N1 C1 H1 . . 118.8 ?
C2 C1 H1 . . 118.8 ?
C3 C2 C1 . . 119.2(5) ?
C3 C2 H2 . . 120.4 ?
C1 C2 H2 . . 120.4 ?
C2 C3 C4 . . 119.0(5) ?
C2 C3 H3 . . 120.5 ?
C4 C3 H3 . . 120.5 ?
C5 C4 C3 . . 118.5(5) ?
C5 C4 H4 . . 120.7 ?
C3 C4 H4 . . 120.7 ?
N1 C5 C4 . . 122.8(4) ?
N1 C5 C6 . . 114.9(4) ?
C4 C5 C6 . . 122.2(4) ?
N2 C6 C7 . 3_655 118.7(3) ?
N2 C6 C5 . . 114.5(3) ?
C7 C6 C5 3_655 . 126.8(4) ?
N2 C7 C6 . 3_655 118.9(4) ?
N2 C7 C8 . . 114.7(3) ?
C6 C7 C8 3_655 . 126.3(3) ?
N3 C8 C9 . . 122.4(4) ?
N3 C8 C7 . . 114.9(3) ?
C9 C8 C7 . . 122.6(4) ?
C10 C9 C8 . . 118.9(5) ?
C10 C9 H9 . . 120.6 ?
C8 C9 H9 . . 120.6 ?
C9 C10 C11 . . 119.1(4) ?
C9 C10 H10 . . 120.4 ?
C11 C10 H10 . . 120.4 ?
C12 C11 C10 . . 118.5(4) ?
C12 C11 H11 . . 120.7 ?
C10 C11 H11 . . 120.7 ?
N3 C12 C11 . . 122.8(4) ?
N3 C12 H12 . . 118.6 ?
C11 C12 H12 . . 118.6 ?
O1 C13 H13A . . 109.5 ?
O1 C13 H13B . . 109.5 ?
H13A C13 H13B . . 109.5 ?
O1 C13 H13C . . 109.5 ?
H13A C13 H13C . . 109.5 ?
H13B C13 H13C . . 109.5 ?

loop_
_geom_bond_atom_site_label_1
_geom_bond_atom_site_label_2
_geom_bond_site_symmetry_2
_geom_bond_distance
_geom_bond_publ_flag
O1 Cd1 . 2.330(4) yes
O1 H1B . 0.92(5) ?
O2 Cd1 . 2.431(4) yes
O3 Cd1 . 2.476(4) yes
O5 Cd1 . 2.305(4) yes
N1 Cd1 . 2.407(4) yes
N2 Cd1 . 2.359(4) yes
N3 Cd1 . 2.393(4) yes
N4 O4 . 1.234(5) ?
N4 O2 . 1.257(5) ?
N4 O3 . 1.273(5) ?
N5 O6 . 1.211(10) ?
N5 O7 . 1.217(7) ?
N5 O5 . 1.271(8) ?
C1 N1 . 1.357(6) ?
C1 C2 . 1.382(8) ?
C1 H1 . 0.9300 ?
C2 C3 . 1.380(9) ?
C2 H2 . 0.9300 ?
C3 C4 . 1.393(6) ?
C3 H3 . 0.9300 ?
C4 C5 . 1.385(6) ?
C4 H4 . 0.9300 ?
C5 N1 . 1.349(6) ?
C5 C6 . 1.492(5) ?
C6 N2 . 1.340(5) ?
C6 C7 3_655 1.409(5) ?
C7 N2 . 1.336(5) ?
C7 C6 3_655 1.409(5) ?
C7 C8 . 1.495(6) ?
C8 N3 . 1.350(6) ?
C8 C9 . 1.389(6) ?
C9 C10 . 1.385(6) ?
C9 H9 . 0.9300 ?
C10 C11 . 1.390(7) ?
C10 H10 . 0.9300 ?
C11 C12 . 1.387(6) ?
C11 H11 . 0.9300 ?
C12 N3 . 1.352(6) ?
C12 H12 . 0.9300 ?
C13 O1 . 1.457(7) ?
C13 H13A . 0.9600 ?
C13 H13B . 0.9600 ?
C13 H13C . 0.9600 ?

loop_
_geom_hbond_atom_site_label_D
_geom_hbond_atom_site_label_H
_geom_hbond_atom_site_label_A
_geom_hbond_site_symmetry_A
_geom_hbond_distance_DH
_geom_hbond_distance_HA
_geom_hbond_distance_DA
_geom_hbond_angle_DHA
_geom_hbond_publ_flag
O1 H1B O3 2_645 0.92(5) 1.87(5) 2.788(5) 172 yes

loop_
_geom_torsion_atom_site_label_1
_geom_torsion_atom_site_label_2
_geom_torsion_atom_site_label_3
_geom_torsion_atom_site_label_4
_geom_torsion_site_symmetry_1
_geom_torsion_site_symmetry_4
_geom_torsion
N1 C1 C2 C3 . . -1.9(10)
C1 C2 C3 C4 . . 2.8(10)
C2 C3 C4 C5 . . 0.4(9)
C3 C4 C5 N1 . . -4.9(8)
C3 C4 C5 C6 . . 177.5(5)
N1 C5 C6 N2 . . -36.5(6)
C4 C5 C6 N2 . . 141.4(5)
N1 C5 C6 C7 . 3_655 143.9(5)
C4 C5 C6 C7 . 3_655 -38.2(7)
N2 C7 C8 N3 . . 31.1(6)
C6 C7 C8 N3 3_655 . -152.5(4)
N2 C7 C8 C9 . . -145.2(4)
C6 C7 C8 C9 3_655 . 31.2(7)
N3 C8 C9 C10 . . 7.2(7)
C7 C8 C9 C10 . . -176.8(5)
C8 C9 C10 C11 . . -2.0(8)
C9 C10 C11 C12 . . -2.9(8)
C10 C11 C12 N3 . . 3.1(8)
C4 C5 N1 C1 . . 5.8(8)
C6 C5 N1 C1 . . -176.4(5)
C4 C5 N1 Cd1 . . -147.4(4)
C6 C5 N1 Cd1 . . 30.5(5)
C2 C1 N1 C5 . . -2.4(9)
C2 C1 N1 Cd1 . . 148.4(5)
C6 C7 N2 C6 3_655 . -3.0(7)
C8 C7 N2 C6 . . 173.7(4)
C6 C7 N2 Cd1 3_655 . 157.0(3)
C8 C7 N2 Cd1 . . -26.3(5)
C7 C6 N2 C7 3_655 . 3.0(7)
C5 C6 N2 C7 . . -176.7(4)
C7 C6 N2 Cd1 3_655 . -157.0(3)
C5 C6 N2 Cd1 . . 23.3(5)
C9 C8 N3 C12 . . -7.0(7)
C7 C8 N3 C12 . . 176.7(4)
C9 C8 N3 Cd1 . . 155.9(4)
C7 C8 N3 Cd1 . . -20.4(5)
C11 C12 N3 C8 . . 1.7(7)
C11 C12 N3 Cd1 . . -159.9(4)
O4 N4 O2 Cd1 . . 171.9(4)
O3 N4 O2 Cd1 . . -9.3(5)
O4 N4 O3 Cd1 . . -172.1(4)
O2 N4 O3 Cd1 . . 9.1(5)
O6 N5 O5 Cd1 . . -12.9(9)
O7 N5 O5 Cd1 . . 169.2(6)
N5 O5 Cd1 O1 . . -154.5(3)
N5 O5 Cd1 N2 . . 44.2(4)
N5 O5 Cd1 N3 . . 112.8(4)
N5 O5 Cd1 N1 . . -31.5(4)
N5 O5 Cd1 O2 . . -108.3(4)
N5 O5 Cd1 O3 . . -162.6(4)
C13 O1 Cd1 O5 . . -74.6(5)
C13 O1 Cd1 N2 . . 89.2(4)
C13 O1 Cd1 N3 . . 19.8(4)
C13 O1 Cd1 N1 . . 158.9(4)
C13 O1 Cd1 O2 . . -119.9(4)
C13 O1 Cd1 O3 . . -66.7(4)
C7 N2 Cd1 O5 . . 94.7(4)
C6 N2 Cd1 O5 . . -104.3(4)
C7 N2 Cd1 O1 . . -76.2(3)
C6 N2 Cd1 O1 . . 84.8(3)
C7 N2 Cd1 N3 . . 11.8(3)
C6 N2 Cd1 N3 . . 172.8(4)
C7 N2 Cd1 N1 . . -167.0(4)
C6 N2 Cd1 N1 . . -6.0(3)
C7 N2 Cd1 O2 . . -148.0(3)
C6 N2 Cd1 O2 . . 13.0(5)
C7 N2 Cd1 O3 . . -14.4(5)
C6 N2 Cd1 O3 . . 146.6(3)
C8 N3 Cd1 O5 . . -114.3(3)
C12 N3 Cd1 O5 . . 47.6(4)
C8 N3 Cd1 O1 . . 95.3(3)
C12 N3 Cd1 O1 . . -102.9(4)
C8 N3 Cd1 N2 . . 5.6(3)
C12 N3 Cd1 N2 . . 167.4(4)
C8 N3 Cd1 N1 . . 7.2(5)
C12 N3 Cd1 N1 . . 169.1(4)
C8 N3 Cd1 O2 . . 170.3(3)
C12 N3 Cd1 O2 . . -27.9(5)
C8 N3 Cd1 O3 . . 173.9(3)
C12 N3 Cd1 O3 . . -24.2(4)
C5 N1 Cd1 O5 . . 102.0(3)
C1 N1 Cd1 O5 . . -49.8(5)
C5 N1 Cd1 O1 . . -102.5(3)
C1 N1 Cd1 O1 . . 105.8(5)
C5 N1 Cd1 N2 . . -13.7(3)
C1 N1 Cd1 N2 . . -165.5(5)
C5 N1 Cd1 N3 . . -15.4(5)
C1 N1 Cd1 N3 . . -167.2(4)
C5 N1 Cd1 O2 . . 175.9(4)
C1 N1 Cd1 O2 . . 24.1(5)
C5 N1 Cd1 O3 . . -177.0(3)
C1 N1 Cd1 O3 . . 31.3(5)
N4 O2 Cd1 O5 . . -71.8(3)
N4 O2 Cd1 O1 . . 87.1(3)
N4 O2 Cd1 N2 . . 160.8(3)
N4 O2 Cd1 N3 . . 9.9(4)
N4 O2 Cd1 N1 . . 178.8(3)
N4 O2 Cd1 O3 . . 5.3(3)
N4 O3 Cd1 O5 . . 82.3(3)
N4 O3 Cd1 O1 . . -93.6(3)
N4 O3 Cd1 N2 . . -157.7(3)
N4 O3 Cd1 N3 . . 177.9(3)
N4 O3 Cd1 N1 . . -14.1(4)
N4 O3 Cd1 O2 . . -5.2(3)
